data_2019417
loop_
_publ_author_name
'Setifi, Zouaoui'
'Setifi, Fatima'
'El Ammari, Lahcen'
'El-Ghozzi, Malika'
'Sopkov\'a-de Oliveira Santos, Jana'
'Merazig, Hocine'
'Glidewell, Christopher'

_publ_section_title
;
 Poly[[chlorido(1,10-phenanthroline-\k^2^<i>N</i>,<i>N</i>')copper(II)]-\m~3~-1,1,3,3-tetracyano-2-ethoxypropenido-\k^3^<i>N</i>:<i>N</i>':<i>N</i>'']:
 coordination polymer sheets linked into bilayers by hydrogen bonds
;
_journal_coeditor_code SK3522
_journal_issue 1
_journal_name_full 'Acta Crystallographica Section C'
_journal_page_first 19
_journal_page_last 22
_journal_paper_doi 10.1107/S2053229613032804
_journal_volume 70
_journal_year 2014
_chemical_formula_iupac '[Cu (C9 H5 N4 O) Cl (C12 H8 N2)]'
_chemical_formula_moiety 'C21 H13 Cl Cu N6 O'
_chemical_formula_sum 'C21 H13 Cl Cu N6 O'
_chemical_formula_weight 464.37
_chemical_name_systematic
Poly[[chlorido(1,10-phenanthroline-\k^2^<i>N</i>,<i>N</i>')copper(II)]-\m~3~-1,1,3,3-tetracyano-2-ethoxypropenido-\k^3^<i>N</i>:<i>N</i>':<i>N</i>'']
_space_group_IT_number 15
_symmetry_cell_setting monoclinic
_symmetry_space_group_name_Hall '-C 2yc'
_symmetry_space_group_name_H-M 'C 1 2/c 1'
_atom_sites_solution_hydrogens geom
_atom_sites_solution_primary direct
_atom_sites_solution_secondary difmap
_cell_angle_alpha 90.00
_cell_angle_beta 97.69(3)
_cell_angle_gamma 90.00
_cell_formula_units_Z 8
_cell_length_a 31.79(3)
_cell_length_b 7.925(6)
_cell_length_c 16.005(13)
_cell_measurement_reflns_used 6366
_cell_measurement_temperature 296(2)
_cell_measurement_theta_max 31.00
_cell_measurement_theta_min 2.57
_cell_volume 3996(6)
_computing_cell_refinement 'APEX2 and SAINT (Bruker, 2009)'
_computing_data_collection 'APEX2 (Bruker, 2009)'
_computing_data_reduction 'SAINT (Bruker, 2009)'
_computing_molecular_graphics 'PLATON (Spek, 2009)'
_computing_publication_material 'SHELXL97 (Sheldrick, 2008) and PLATON (Spek, 2009)'
_computing_structure_refinement 'SHELXL97 (Sheldrick, 2008)'
_computing_structure_solution 'SHELXS97 (Sheldrick, 2008)'
_diffrn_ambient_temperature 296(2)
_diffrn_detector_area_resol_mean 9.091
_diffrn_measured_fraction_theta_full 1.000
_diffrn_measured_fraction_theta_max 1.000
_diffrn_measurement_device_type 'Bruker X8 APEXII area-detector'
_diffrn_measurement_method '\f and \w scans'
_diffrn_radiation_monochromator graphite
_diffrn_radiation_source 'fine-focus sealed tube'
_diffrn_radiation_type 'Mo K\a'
_diffrn_radiation_wavelength 0.71073
_diffrn_reflns_av_R_equivalents 0.0577
_diffrn_reflns_av_sigmaI/netI 0.0370
_diffrn_reflns_limit_h_max 41
_diffrn_reflns_limit_h_min -41
_diffrn_reflns_limit_k_max 10
_diffrn_reflns_limit_k_min -10
_diffrn_reflns_limit_l_max 20
_diffrn_reflns_limit_l_min -20
_diffrn_reflns_number 34518
_diffrn_reflns_theta_full 27.50
_diffrn_reflns_theta_max 27.50
_diffrn_reflns_theta_min 2.57
_diffrn_standards_decay_% 0
_diffrn_standards_interval_count 0
_diffrn_standards_interval_time 0
_diffrn_standards_number 0
_exptl_absorpt_coefficient_mu 1.253
_exptl_absorpt_correction_T_max 0.804
_exptl_absorpt_correction_T_min 0.722
_exptl_absorpt_correction_type multi-scan
_exptl_absorpt_process_details '(SADABS; Sheldrick, 2003)'
_exptl_crystal_colour green
_exptl_crystal_density_diffrn 1.544
_exptl_crystal_density_method 'not measured'
_exptl_crystal_description plate
_exptl_crystal_F_000 1880
_exptl_crystal_size_max 0.27
_exptl_crystal_size_mid 0.23
_exptl_crystal_size_min 0.14
_refine_diff_density_max 0.308
_refine_diff_density_min -0.365
_refine_ls_extinction_method none
_refine_ls_goodness_of_fit_ref 1.049
_refine_ls_hydrogen_treatment constr
_refine_ls_matrix_type full
_refine_ls_number_parameters 272
_refine_ls_number_reflns 4596
_refine_ls_number_restraints 0
_refine_ls_restrained_S_all 1.049
_refine_ls_R_factor_all 0.0648
_refine_ls_R_factor_gt 0.0369
_refine_ls_shift/su_max 0.001
_refine_ls_shift/su_mean 0.000
_refine_ls_structure_factor_coef Fsqd
_refine_ls_weighting_details 'w=1/[\s^2^(Fo^2^)+(0.0551P)^2^+0.7334P] where P=(Fo^2^+2Fc^2^)/3'
_refine_ls_weighting_scheme calc
_refine_ls_wR_factor_gt 0.0929
_refine_ls_wR_factor_ref 0.1068
_reflns_number_gt 3188
_reflns_number_total 4596
_reflns_threshold_expression I>2\s(I)
_cod_data_source_file sk3522sup1.cf
_cod_data_source_block I
_cod_original_sg_symbol_H-M 'C 2/c'
_cod_database_code 2019417
_cod_database_fobs_code 2019417

loop_
_symmetry_equiv_pos_as_xyz
'x, y, z'
'-x, y, -z+1/2'
'x+1/2, y+1/2, z'
'-x+1/2, y+1/2, -z+1/2'
'-x, -y, -z'
'x, -y, z-1/2'
'-x+1/2, -y+1/2, -z'
'x+1/2, -y+1/2, z-1/2'

loop_
_atom_site_type_symbol
_atom_site_label
_atom_site_fract_x
_atom_site_fract_y
_atom_site_fract_z
_atom_site_U_iso_or_equiv
_atom_site_adp_type
_atom_site_calc_flag
_atom_site_refinement_flags
_atom_site_occupancy
_atom_site_symmetry_multiplicity
Cu Cu1 0.109132(10) 0.30029(4) 0.695410(18) 0.03960(12) Uani d . 1 1
Cl Cl1 0.05105(2) 0.44903(10) 0.64741(5) 0.0578(2) Uani d . 1 1
N N1 0.16459(7) 0.1941(2) 0.75086(13) 0.0384(5) Uani d . 1 1
C C2 0.19716(9) 0.1342(4) 0.71602(18) 0.0504(7) Uani d . 1 1
H H2 0.1960 0.1372 0.6577 0.061 Uiso calc R 1 1
C C3 0.23308(9) 0.0670(4) 0.7640(2) 0.0601(8) Uani d . 1 1
H H3 0.2552 0.0249 0.7374 0.072 Uiso calc R 1 1
C C4 0.23586(9) 0.0630(4) 0.8496(2) 0.0586(8) Uani d . 1 1
H H4 0.2600 0.0195 0.8818 0.070 Uiso calc R 1 1
C C4A 0.20220(8) 0.1247(3) 0.88875(17) 0.0442(6) Uani d . 1 1
C C4B 0.16713(8) 0.1896(3) 0.83635(15) 0.0365(5) Uani d . 1 1
C C5 0.20146(10) 0.1260(4) 0.97815(18) 0.0565(8) Uani d . 1 1
H H5 0.2248 0.0849 1.0136 0.068 Uiso calc R 1 1
C C6 0.16767(10) 0.1857(3) 1.01196(17) 0.0526(7) Uani d . 1 1
H H6 0.1681 0.1853 1.0702 0.063 Uiso calc R 1 1
C C6A 0.13105(9) 0.2496(3) 0.95917(15) 0.0428(6) Uani d . 1 1
C C6B 0.13112(8) 0.2516(3) 0.87180(15) 0.0355(5) Uani d . 1 1
C C7 0.09436(10) 0.3073(3) 0.98932(17) 0.0507(7) Uani d . 1 1
H H7 0.0929 0.3090 1.0470 0.061 Uiso calc R 1 1
C C8 0.06066(10) 0.3611(4) 0.93366(19) 0.0558(7) Uani d . 1 1
H H8 0.0359 0.3976 0.9531 0.067 Uiso calc R 1 1
C C9 0.06358(9) 0.3610(3) 0.84764(18) 0.0483(7) Uani d . 1 1
H H9 0.0405 0.3988 0.8105 0.058 Uiso calc R 1 1
N N10 0.09806(6) 0.3090(2) 0.81664(13) 0.0370(5) Uani d . 1 1
C C11 0.14488(9) 0.2787(3) 0.43121(16) 0.0421(6) Uani d . 1 1
C C12 0.11597(8) 0.2046(3) 0.36808(16) 0.0411(6) Uani d . 1 1
C C13 0.11784(9) 0.2112(3) 0.28176(15) 0.0423(6) Uani d . 1 1
C C111 0.13474(9) 0.2791(3) 0.51440(17) 0.0448(6) Uani d . 1 1
N N111 0.12696(8) 0.2807(3) 0.58229(15) 0.0523(6) Uani d . 1 1
C C112 0.18515(11) 0.3424(4) 0.41863(17) 0.0564(8) Uani d . 1 1
N N112 0.21808(10) 0.3930(5) 0.41061(18) 0.0888(10) Uani d . 1 1
O O121 0.08607(6) 0.1140(3) 0.39883(12) 0.0552(5) Uani d . 1 1
C C121 0.04102(10) 0.1324(5) 0.3638(2) 0.0801(11) Uani d . 1 1
H H21A 0.0377 0.2240 0.3233 0.096 Uiso calc R 1 1
H H21B 0.0309 0.0294 0.3352 0.096 Uiso calc R 1 1
C C122 0.01714(14) 0.1667(7) 0.4313(4) 0.130(2) Uani d . 1 1
H H22A -0.0118 0.1891 0.4088 0.196 Uiso calc R 1 1
H H22B 0.0289 0.2634 0.4622 0.196 Uiso calc R 1 1
H H22C 0.0183 0.0709 0.4682 0.196 Uiso calc R 1 1
C C131 0.09473(10) 0.0948(3) 0.22534(17) 0.0503(7) Uani d . 1 1
N N131 0.07748(10) -0.0037(3) 0.18067(17) 0.0710(8) Uani d . 1 1
C C132 0.14346(9) 0.3290(3) 0.24406(17) 0.0450(6) Uani d . 1 1
N N132 0.16247(9) 0.4237(3) 0.21067(16) 0.0617(7) Uani d . 1 1

loop_
_atom_site_aniso_label
_atom_site_aniso_U_11
_atom_site_aniso_U_22
_atom_site_aniso_U_33
_atom_site_aniso_U_12
_atom_site_aniso_U_13
_atom_site_aniso_U_23
Cu1 0.0404(2) 0.0556(2) 0.02246(18) 0.00481(14) 0.00309(13) 0.00303(12)
Cl1 0.0434(4) 0.0846(5) 0.0444(4) 0.0096(3) 0.0016(3) 0.0217(3)
N1 0.0375(12) 0.0507(11) 0.0273(11) 0.0018(9) 0.0053(9) -0.0002(9)
C2 0.0427(16) 0.0718(17) 0.0386(16) 0.0057(13) 0.0122(13) -0.0008(13)
C3 0.0394(16) 0.084(2) 0.059(2) 0.0145(14) 0.0147(15) -0.0004(16)
C4 0.0384(16) 0.080(2) 0.055(2) 0.0130(14) -0.0019(14) 0.0055(15)
C4A 0.0388(15) 0.0538(14) 0.0378(15) 0.0010(11) -0.0030(12) 0.0010(11)
C4B 0.0371(14) 0.0428(12) 0.0293(14) -0.0028(10) 0.0032(11) 0.0001(9)
C5 0.0547(19) 0.0720(18) 0.0375(17) 0.0061(15) -0.0133(14) 0.0058(13)
C6 0.062(2) 0.0689(17) 0.0241(14) 0.0041(14) -0.0038(13) 0.0008(12)
C6A 0.0544(17) 0.0492(13) 0.0243(13) 0.0007(12) 0.0034(12) -0.0006(10)
C6B 0.0371(14) 0.0436(12) 0.0251(13) -0.0007(10) 0.0023(11) 0.0003(9)
C7 0.0625(19) 0.0647(16) 0.0267(14) 0.0034(14) 0.0128(13) -0.0029(12)
C8 0.0533(18) 0.0749(18) 0.0432(18) 0.0107(15) 0.0216(15) -0.0007(14)
C9 0.0416(16) 0.0652(16) 0.0393(16) 0.0104(13) 0.0097(13) 0.0023(12)
N10 0.0341(11) 0.0495(11) 0.0275(11) 0.0042(9) 0.0045(9) 0.0012(8)
C11 0.0451(15) 0.0578(15) 0.0235(13) 0.0059(12) 0.0053(11) -0.0010(10)
C12 0.0412(15) 0.0497(14) 0.0321(14) 0.0105(11) 0.0036(12) 0.0009(10)
C13 0.0506(16) 0.0495(14) 0.0255(14) 0.0084(12) 0.0003(12) -0.0033(10)
C111 0.0448(16) 0.0580(15) 0.0301(15) 0.0084(12) -0.0005(12) -0.0010(11)
N111 0.0539(15) 0.0763(16) 0.0267(13) 0.0026(12) 0.0051(11) -0.0015(11)
C112 0.061(2) 0.083(2) 0.0246(15) -0.0050(16) 0.0019(14) -0.0071(13)
N112 0.068(2) 0.153(3) 0.0455(18) -0.040(2) 0.0069(15) -0.0122(18)
O121 0.0469(12) 0.0730(12) 0.0453(12) -0.0016(10) 0.0050(9) 0.0058(9)
C121 0.046(2) 0.121(3) 0.071(3) -0.0071(19) -0.0003(18) -0.016(2)
C122 0.062(3) 0.190(5) 0.142(5) 0.014(3) 0.024(3) -0.022(4)
C131 0.0620(19) 0.0557(15) 0.0317(15) 0.0120(13) 0.0003(14) 0.0000(12)
N131 0.089(2) 0.0700(17) 0.0493(17) 0.0026(15) -0.0084(15) -0.0145(13)
C132 0.0503(17) 0.0567(15) 0.0261(14) 0.0137(13) -0.0022(12) -0.0038(11)
N132 0.0654(17) 0.0765(17) 0.0425(15) 0.0009(14) 0.0045(13) 0.0103(13)

loop_
_atom_type_symbol
_atom_type_description
_atom_type_scat_dispersion_real
_atom_type_scat_dispersion_imag
_atom_type_scat_source
C C 0.0033 0.0016 'International Tables Vol C Tables 4.2.6.8 and 6.1.1.4'
H H 0.0000 0.0000 'International Tables Vol C Tables 4.2.6.8 and 6.1.1.4'
Cl Cl 0.1484 0.1585 'International Tables Vol C Tables 4.2.6.8 and 6.1.1.4'
N N 0.0061 0.0033 'International Tables Vol C Tables 4.2.6.8 and 6.1.1.4'
O O 0.0106 0.0060 'International Tables Vol C Tables 4.2.6.8 and 6.1.1.4'
Cu Cu 0.3201 1.2651 'International Tables Vol C Tables 4.2.6.8 and 6.1.1.4'

loop_
_geom_angle_atom_site_label_1
_geom_angle_atom_site_label_2
_geom_angle_atom_site_label_3
_geom_angle_site_symmetry_1
_geom_angle_site_symmetry_3
_geom_angle
_geom_angle_publ_flag
Cl1 Cu1 N1 . . 171.50(6) y
Cl1 Cu1 N10 . . 94.00(7) y
Cl1 Cu1 N111 . . 92.95(8) y
N1 Cu1 N10 . . 81.27(9) y
N1 Cu1 N111 . . 91.66(10) y
N10 Cu1 N111 . . 172.91(9) y
N131 Cu1 Cl1 6_556 . 98.99(8) y
N131 Cu1 N1 6_556 . 88.14(9) y
N131 Cu1 N10 6_556 . 90.17(8) y
N131 Cu1 N111 6_556 . 90.05(10) y
N132 Cu1 Cl1 6_566 . 94.70(7) y
N132 Cu1 N1 6_566 . 78.69(8) y
N132 Cu1 N10 6_566 . 94.13(8) y
N132 Cu1 N111 6_566 . 83.98(10) y
N131 Cu1 N132 6_556 6_566 165.34(10) y
C2 N1 C4B . . 117.9(2) ?
C2 N1 Cu1 . . 129.80(19) ?
C4B N1 Cu1 . . 112.27(16) ?
N1 C2 C3 . . 122.2(3) ?
N1 C2 H2 . . 118.9 ?
C3 C2 H2 . . 118.9 ?
C4 C3 C2 . . 120.1(3) ?
C4 C3 H3 . . 120.0 ?
C2 C3 H3 . . 120.0 ?
C3 C4 C4A . . 119.5(3) ?
C3 C4 H4 . . 120.3 ?
C4A C4 H4 . . 120.3 ?
C4 C4A C4B . . 117.1(3) ?
C4 C4A C5 . . 124.4(3) ?
C4B C4A C5 . . 118.5(2) ?
N1 C4B C4A . . 123.2(2) ?
N1 C4B C6B . . 116.5(2) ?
C4A C4B C6B . . 120.3(2) ?
C6 C5 C4A . . 121.5(3) ?
C6 C5 H5 . . 119.3 ?
C4A C5 H5 . . 119.3 ?
C5 C6 C6A . . 120.9(3) ?
C5 C6 H6 . . 119.6 ?
C6A C6 H6 . . 119.6 ?
C7 C6A C6B . . 117.0(2) ?
C7 C6A C6 . . 124.1(3) ?
C6B C6A C6 . . 118.8(3) ?
N10 C6B C6A . . 123.3(2) ?
N10 C6B C4B . . 116.6(2) ?
C6A C6B C4B . . 120.1(2) ?
C8 C7 C6A . . 119.7(3) ?
C8 C7 H7 . . 120.2 ?
C6A C7 H7 . . 120.2 ?
C7 C8 C9 . . 119.6(3) ?
C7 C8 H8 . . 120.2 ?
C9 C8 H8 . . 120.2 ?
N10 C9 C8 . . 122.5(3) ?
N10 C9 H9 . . 118.7 ?
C8 C9 H9 . . 118.7 ?
C9 N10 C6B . . 117.8(2) ?
C9 N10 Cu1 . . 128.95(18) ?
C6B N10 Cu1 . . 113.20(17) ?
C12 C11 C111 . . 118.1(3) ?
C12 C11 C112 . . 124.5(2) ?
C111 C11 C112 . . 117.3(2) ?
O121 C12 C13 . . 120.8(2) ?
O121 C12 C11 . . 113.0(2) ?
C13 C12 C11 . . 126.1(3) ?
C12 C13 C131 . . 121.2(3) ?
C12 C13 C132 . . 123.2(2) ?
C131 C13 C132 . . 115.6(2) ?
N111 C111 C11 . . 179.1(3) ?
C111 N111 Cu1 . . 174.3(2) ?
N112 C112 C11 . . 178.2(3) ?
C12 O121 C121 . . 120.7(2) ?
C122 C121 O121 . . 108.7(3) ?
C122 C121 H21A . . 110.0 ?
O121 C121 H21A . . 110.0 ?
C122 C121 H21B . . 110.0 ?
O121 C121 H21B . . 110.0 ?
H21A C121 H21B . . 108.3 ?
C121 C122 H22A . . 109.5 ?
C121 C122 H22B . . 109.5 ?
H22A C122 H22B . . 109.5 ?
C121 C122 H22C . . 109.5 ?
H22A C122 H22C . . 109.5 ?
H22B C122 H22C . . 109.5 ?
N131 C131 C13 . . 177.1(3) ?
N132 C132 C13 . . 176.7(3) ?

loop_
_geom_bond_atom_site_label_1
_geom_bond_atom_site_label_2
_geom_bond_site_symmetry_2
_geom_bond_distance
_geom_bond_publ_flag
Cu1 Cl1 . 2.2383(16) y
Cu1 N1 . 2.046(2) y
Cu1 N10 . 2.019(3) y
Cu1 N111 . 1.974(3) y
Cu1 N131 6_556 2.555(3) y
Cu1 N132 6_566 2.758(4) y
N1 C2 . 1.328(3) y
C2 C3 . 1.394(4) y
C2 H2 . 0.9300 ?
C3 C4 . 1.362(4) y
C3 H3 . 0.9300 ?
C4 C4A . 1.399(4) y
C4 H4 . 0.9300 ?
C4A C5 . 1.434(4) y
C5 C6 . 1.351(4) y
C5 H5 . 0.9300 ?
C6 C6A . 1.436(4) y
C6 H6 . 0.9300 ?
C6A C7 . 1.398(4) y
C7 C8 . 1.367(4) y
C7 H7 . 0.9300 ?
C8 C9 . 1.392(4) y
C8 H8 . 0.9300 ?
C9 N10 . 1.328(3) y
C9 H9 . 0.9300 ?
N10 C6B . 1.358(3) y
C6B C4B . 1.431(4) y
C4B N1 . 1.360(3) y
C4A C4B . 1.400(4) y
C6A C6B . 1.399(4) y
C11 C12 . 1.401(4) ?
C11 C111 . 1.411(4) ?
C11 C112 . 1.416(4) ?
C12 O121 . 1.337(3) ?
C12 C13 . 1.392(4) ?
C13 C131 . 1.424(4) ?
C13 C132 . 1.425(4) ?
C111 N111 . 1.146(4) ?
C112 N112 . 1.144(4) ?
O121 C121 . 1.474(4) ?
C121 C122 . 1.426(5) ?
C121 H21A . 0.9700 ?
C121 H21B . 0.9700 ?
C122 H22A . 0.9600 ?
C122 H22B . 0.9600 ?
C122 H22C . 0.9600 ?
C131 N131 . 1.147(4) ?
C132 N132 . 1.140(4) ?

loop_
_geom_hbond_atom_site_label_D
_geom_hbond_atom_site_label_H
_geom_hbond_atom_site_label_A
_geom_hbond_site_symmetry_A
_geom_hbond_distance_DH
_geom_hbond_distance_HA
_geom_hbond_distance_DA
_geom_hbond_angle_DHA
_geom_hbond_publ_flag
C5 H5 N112 4_546 0.93 2.55 3.450(6) 163 y

loop_
_geom_torsion_atom_site_label_1
_geom_torsion_atom_site_label_2
_geom_torsion_atom_site_label_3
_geom_torsion_atom_site_label_4
_geom_torsion
_geom_torsion_publ_flag
N111 Cu1 N1 C2 -2.0(2) ?
N10 Cu1 N1 C2 178.4(2) ?
N111 Cu1 N1 C4B 176.87(17) ?
N10 Cu1 N1 C4B -2.66(16) ?
C4B N1 C2 C3 0.4(4) ?
Cu1 N1 C2 C3 179.3(2) ?
N1 C2 C3 C4 -0.8(5) ?
C2 C3 C4 C4A 0.8(5) ?
C3 C4 C4A C4B -0.6(4) ?
C3 C4 C4A C5 179.6(3) ?
C2 N1 C4B C4A -0.2(4) ?
Cu1 N1 C4B C4A -179.24(19) ?
C2 N1 C4B C6B -178.6(2) ?
Cu1 N1 C4B C6B 2.3(3) ?
C4 C4A C4B N1 0.2(4) ?
C5 C4A C4B N1 -179.9(2) ?
C4 C4A C4B C6B 178.6(2) ?
C5 C4A C4B C6B -1.5(4) ?
C4 C4A C5 C6 -179.2(3) ?
C4B C4A C5 C6 1.0(4) ?
C4A C5 C6 C6A 0.2(4) ?
C5 C6 C6A C7 177.5(3) ?
C5 C6 C6A C6B -0.9(4) ?
C7 C6A C6B N10 1.3(4) ?
C6 C6A C6B N10 179.8(2) ?
C7 C6A C6B C4B -178.1(2) ?
C6 C6A C6B C4B 0.4(4) ?
N1 C4B C6B N10 -0.1(3) ?
C4A C4B C6B N10 -178.6(2) ?
N1 C4B C6B C6A 179.3(2) ?
C4A C4B C6B C6A 0.8(4) ?
C6B C6A C7 C8 0.4(4) ?
C6 C6A C7 C8 -178.0(3) ?
C6A C7 C8 C9 -1.2(4) ?
C7 C8 C9 N10 0.5(5) ?
C8 C9 N10 C6B 1.1(4) ?
C8 C9 N10 Cu1 -179.4(2) ?
C6A C6B N10 C9 -2.1(4) ?
C4B C6B N10 C9 177.4(2) ?
C6A C6B N10 Cu1 178.4(2) ?
C4B C6B N10 Cu1 -2.2(3) ?
N1 Cu1 N10 C9 -176.9(2) ?
Cl1 Cu1 N10 C9 10.2(2) ?
N1 Cu1 N10 C6B 2.62(16) ?
Cl1 Cu1 N10 C6B -170.27(16) ?
C111 C11 C12 O121 -12.4(3) ?
C112 C11 C12 O121 162.7(3) ?
C111 C11 C12 C13 171.3(2) y
C112 C11 C12 C13 -13.6(4) y
O121 C12 C13 C131 -14.2(4) ?
C11 C12 C13 C131 161.8(3) y
O121 C12 C13 C132 167.7(2) ?
C11 C12 C13 C132 -16.2(4) y
C13 C12 O121 C121 -50.1(4) ?
C11 C12 O121 C121 133.4(3) ?
C12 O121 C121 C122 -126.9(4) ?
